data_4350706
loop_
_publ_author_name
'Andrew, Rhiann E.'
'Chaplin, Adrian B.'

_publ_section_title
;
 Synthesis and reactivity of NHC-based rhodium macrocycles.
;
_journal_issue 1
_journal_name_full 'Inorganic chemistry'
_journal_page_first 312
_journal_page_last 322
_journal_paper_doi 10.1021/ic5024828
_journal_volume 54
_journal_year 2015
_chemical_formula_moiety 'C26 H35 N5 O Rh, C32 H12 B F24'
_chemical_formula_sum 'C58 H47 B F24 N5 O Rh'
_chemical_formula_weight 1399.72
_chemical_melting_point ?
_space_group_crystal_system triclinic
_space_group_IT_number 2
_space_group_name_Hall '-P 1'
_space_group_name_H-M_alt 'P -1'
_atom_sites_solution_hydrogens geom
_atom_sites_solution_primary direct
_atom_sites_solution_secondary difmap
_audit_creation_date 2014-05-09
_audit_creation_method
;
Olex2 1.2
(compiled 2014.03.20 svn.r2918 for OlexSys, GUI svn.r4816)
;
_cell_angle_alpha 104.723(7)
_cell_angle_beta 105.186(7)
_cell_angle_gamma 102.973(8)
_cell_formula_units_Z 2
_cell_length_a 13.0450(10)
_cell_length_b 14.5880(14)
_cell_length_c 17.4059(11)
_cell_measurement_reflns_used 1614
_cell_measurement_temperature 150(2)
_cell_measurement_theta_max 54.1840
_cell_measurement_theta_min 3.6920
_cell_volume 2937.6(5)
_computing_cell_refinement
;
CrysAlisPro, Agilent Technologies,
Version 1.171.37.31 (release 14-01-2014 CrysAlis171 .NET)
(compiled Jan 14 2014,18:38:05)
;
_computing_data_collection
;
CrysAlisPro, Agilent Technologies,
Version 1.171.37.31 (release 14-01-2014 CrysAlis171 .NET)
(compiled Jan 14 2014,18:38:05)
;
_computing_data_reduction
;
CrysAlisPro, Agilent Technologies,
Version 1.171.37.31 (release 14-01-2014 CrysAlis171 .NET)
(compiled Jan 14 2014,18:38:05)
;
_computing_molecular_graphics 'Olex2 (Dolomanov et al., 2009)'
_computing_publication_material 'Olex2 (Dolomanov et al., 2009)'
_computing_structure_refinement 'ShelXL (Sheldrick, 2008)'
_computing_structure_solution 'ShelXS (Sheldrick, 2008)'
_diffrn_ambient_temperature 150(2)
_diffrn_detector 'CCD plate'
_diffrn_detector_area_resol_mean 10.2833
_diffrn_detector_type Ruby
_diffrn_measured_fraction_theta_full 0.998
_diffrn_measured_fraction_theta_max 0.998
_diffrn_measurement_device 'four-circle diffractometer'
_diffrn_measurement_device_type 'Oxford Diffraction: Xcalibur, Ruby, Gemini'
_diffrn_measurement_method '\w scans'
_diffrn_orient_matrix_UB_11 0.0716759000
_diffrn_orient_matrix_UB_12 0.0730842000
_diffrn_orient_matrix_UB_13 0.0892377000
_diffrn_orient_matrix_UB_21 -0.0940366000
_diffrn_orient_matrix_UB_22 0.0473426000
_diffrn_orient_matrix_UB_23 0.0019679000
_diffrn_orient_matrix_UB_31 -0.0510592000
_diffrn_orient_matrix_UB_32 -0.0749944000
_diffrn_orient_matrix_UB_33 0.0386128000
_diffrn_radiation_monochromator graphite
_diffrn_radiation_probe x-ray
_diffrn_radiation_type CuK\a
_diffrn_radiation_wavelength 1.54178
_diffrn_reflns_av_R_equivalents 0.1078
_diffrn_reflns_av_unetI/netI 0.1500
_diffrn_reflns_Laue_measured_fraction_full 0.998
_diffrn_reflns_Laue_measured_fraction_max 0.998
_diffrn_reflns_limit_h_max 12
_diffrn_reflns_limit_h_min -15
_diffrn_reflns_limit_k_max 15
_diffrn_reflns_limit_k_min -17
_diffrn_reflns_limit_l_max 20
_diffrn_reflns_limit_l_min -14
_diffrn_reflns_number 18880
_diffrn_reflns_point_group_measured_fraction_full 0.998
_diffrn_reflns_point_group_measured_fraction_max 0.998
_diffrn_reflns_theta_full 66.583
_diffrn_reflns_theta_max 66.583
_diffrn_reflns_theta_min 6.486
_diffrn_source 'Enhance (Cu) X-ray Source'
_exptl_absorpt_coefficient_mu 3.452
_exptl_absorpt_correction_T_max 1.00000
_exptl_absorpt_correction_T_min 0.86176
_exptl_absorpt_correction_type multi-scan
_exptl_absorpt_process_details
;
CrysAlisPro, Agilent Technologies,
Version 1.171.37.31 (release 14-01-2014 CrysAlis171 .NET)
(compiled Jan 14 2014,18:38:05)
Empirical absorption correction using spherical harmonics,
 implemented in SCALE3 ABSPACK scaling algorithm.
Empirical absorption correction using spherical harmonics,
 implemented in SCALE3 ABSPACK scaling algorithm.
;
_exptl_crystal_colour yellow
_exptl_crystal_colour_primary yellow
_exptl_crystal_density_diffrn 1.582
_exptl_crystal_density_meas ?
_exptl_crystal_description plate
_exptl_crystal_F_000 1408
_exptl_crystal_recrystallization_method 'Crystals grown from CH2Cl2-pentane at 298 K under 1 atm CO'
_exptl_crystal_size_max 0.2
_exptl_crystal_size_mid 0.1
_exptl_crystal_size_min 0.01
_refine_diff_density_max 0.887
_refine_diff_density_min -1.101
_refine_diff_density_rms 0.101
_refine_ls_extinction_method none
_refine_ls_goodness_of_fit_ref 1.018
_refine_ls_hydrogen_treatment constr
_refine_ls_matrix_type full
_refine_ls_number_parameters 924
_refine_ls_number_reflns 10378
_refine_ls_number_restraints 830
_refine_ls_restrained_S_all 1.052
_refine_ls_R_factor_all 0.1306
_refine_ls_R_factor_gt 0.0803
_refine_ls_shift/su_max 0.001
_refine_ls_shift/su_mean 0.000
_refine_ls_structure_factor_coef Fsqd
_refine_ls_weighting_details 'w=1/[\s^2^(Fo^2^)+(0.0680P)^2^] where P=(Fo^2^+2Fc^2^)/3'
_refine_ls_weighting_scheme calc
_refine_ls_wR_factor_gt 0.1762
_refine_ls_wR_factor_ref 0.2151
_reflns_Friedel_coverage 0.000
_reflns_number_gt 6389
_reflns_number_total 10378
_reflns_threshold_expression 'I > 2\s(I)'
_cod_data_source_file ic5024828_si_002.cif
_cod_data_source_block 1a*-0073abc14
_cod_depositor_comments
;
The following automatic conversions were performed:

data item '_chemical_melting_point' value 'not measured' was changed
to '?' -- the value is undefined or not given.

data item '_exptl_crystal_density_meas' value 'not measured' was
changed to '?' -- the value is perceived as not measured.

Automatic conversion script
Id: cif_fix_values 6909 2019-04-08 15:41:33Z antanas 
;
_cod_original_cell_volume 2937.5(4)
_cod_database_code 4350706
_shelxl_version_number 2013-4
_shelx_space_group_comment
;
The symmetry employed for this shelxl refinement is uniquely defined
by the following loop, which should always be used as a source of
symmetry information in preference to the above space-group names.
They are only intended as comments.
;
_olex2_refinement_description
;
1. Fixed Uiso
 At 1.2 times of:
  All C(H) groups, All C(H,H) groups, All C(H,H,H,H) groups
2. Restrained distances
 C216-F10 \\sim C216-F11 \\sim C216-F12 \\sim C216-F10A \\sim C216-F11A \\sim
C216-F12A
 with sigma of 0.01
 F10-F11 \\sim F11-F12 \\sim F12-F10 \\sim F10A-F11A \\sim F11A-F12A \\sim
F12A-F10A
 with sigma of 0.01
 C213-F10 \\sim C213-F11 \\sim C213-F12 \\sim C213-F10A \\sim C213-F11A \\sim
C213-F12A
 with sigma of 0.01
 C232-F22 \\sim C232-F23 \\sim C232-F24 \\sim C332-F22A \\sim C332-F23A \\sim
C332-F24A
 with sigma of 0.01
 F22-F23 \\sim F23-F24 \\sim F24-F22 \\sim F22A-F23A \\sim F23A-F24A \\sim
F24A-F22A
 with sigma of 0.01
 C229-F22 \\sim C229-F23 \\sim C229-F24 \\sim C229-F22A \\sim C229-F23A \\sim
C229-F24A
 with sigma of 0.01
 C229-C232 \\sim C229-C332
 with sigma of 0.01
 C223-F13 \\sim C223-F14 \\sim C223-F15 \\sim C223-F13A \\sim C223-F14A \\sim
C223-F15A
 with sigma of 0.01
 F13-F14 \\sim F14-F15 \\sim F15-F13 \\sim F13A-F14A \\sim F14A-F15A \\sim
F15A-F13A
 with sigma of 0.01
 C219-F13 \\sim C219-F14 \\sim C219-F15 \\sim C219-F13A \\sim C219-F14A \\sim
C219-F15A
 with sigma of 0.01
 C207-F1 \\sim C207-F2 \\sim C207-F3 \\sim C207-F1A \\sim C207-F2A \\sim
C207-F3A
 with sigma of 0.01
 F1-F2 \\sim F2-F3 \\sim F3-F1 \\sim F1A-F2A \\sim F2A-F3A \\sim F3A-F1A
 with sigma of 0.01
 C203-F1 \\sim C203-F2 \\sim C203-F3 \\sim C203-F1A \\sim C203-F2A \\sim
C203-F3A
 with sigma of 0.01
 C39-C38 \\sim C39-C38A \\sim C38A-C37A \\sim C38-C37 \\sim C37-C36 \\sim
C37A-C36A \\sim C36-C35 ~
 C36A-C35A \\sim C35-C34 \\sim C35A-C34A \\sim C34-C33 \\sim C34A-C33
 with sigma of 0.01
 C38-C36 \\sim C38A-C36A
 with sigma of 0.03
3. Uiso/Uaniso restraints and constraints
F1 \\sim F1A \\sim F2 \\sim F2A \\sim F3 \\sim F3A \\sim F4 \\sim F5 \\sim F6
\\sim F7 \\sim F8 \\sim F9 \\sim F10 \\sim F10A \\sim F11 \\sim F11A \\sim F12
\\sim F12A \\sim F13 \\sim F13A \\sim F14 \\sim F14A \\sim F15 \\sim F15A \\sim
F16 \\sim F17 \\sim F18 \\sim F19 \\sim F20 \\sim F21 \\sim F22 \\sim F22A
\\sim F23 \\sim F23A \\sim F24 \\sim F24A \\sim C232 \\sim C332 \\sim C34 \\sim
C35 \\sim C36 \\sim C37 \\sim C38 \\sim C38A \\sim C37A \\sim C36A \\sim C35A
\\sim C34A: within 1.7A with sigma of 0.01 and sigma for terminal atoms of 0.02
Uanis(F1) \\sim Ueq, Uanis(F1A) \\sim Ueq, Uanis(F2) \\sim Ueq, Uanis(F2A)
\\sim Ueq, Uanis(F3) \\sim Ueq, Uanis(F3A) \\sim Ueq, Uanis(F4) \\sim Ueq,
Uanis(F5) \\sim Ueq, Uanis(F6) \\sim Ueq, Uanis(F7) \\sim Ueq, Uanis(F8) \\sim
Ueq, Uanis(F9) \\sim Ueq, Uanis(F10) \\sim Ueq, Uanis(F10A) \\sim Ueq,
Uanis(F11) \\sim Ueq, Uanis(F11A) \\sim Ueq, Uanis(F12) \\sim Ueq, Uanis(F12A)
\\sim Ueq, Uanis(F13) \\sim Ueq, Uanis(F13A) \\sim Ueq, Uanis(F14) \\sim Ueq,
Uanis(F14A) \\sim Ueq, Uanis(F15) \\sim Ueq, Uanis(F15A) \\sim Ueq, Uanis(F16)
\\sim Ueq, Uanis(F17) \\sim Ueq, Uanis(F18) \\sim Ueq, Uanis(F19) \\sim Ueq,
Uanis(F20) \\sim Ueq, Uanis(F21) \\sim Ueq, Uanis(F22) \\sim Ueq, Uanis(F22A)
\\sim Ueq, Uanis(F23) \\sim Ueq, Uanis(F23A) \\sim Ueq, Uanis(F24) \\sim Ueq,
Uanis(F24A) \\sim Ueq, Uanis(C232) \\sim Ueq, Uanis(C332) \\sim Ueq, Uanis(C34)
\\sim Ueq, Uanis(C35) \\sim Ueq, Uanis(C36) \\sim Ueq, Uanis(C37) \\sim Ueq,
Uanis(C38) \\sim Ueq, Uanis(C38A) \\sim Ueq, Uanis(C37A) \\sim Ueq, Uanis(C36A)
\\sim Ueq, Uanis(C35A) \\sim Ueq, Uanis(C34A) \\sim Ueq: with sigma of 0.01 and
sigma for terminal atoms of 0.02
Uanis(C232) = Uanis(C332)
Uanis(F1A) = Uanis(F1)
Uanis(F3) = Uanis(F3A)
Uanis(F2) = Uanis(F2A)
Uanis(C38) = Uanis(C38A)
Uanis(C36) = Uanis(C36A)
Uanis(C35) = Uanis(C35A)
Uanis(C34) = Uanis(C34A)
Uanis(C37) = Uanis(C37A)
4. Others
 Sof(F22A)=Sof(F23A)=Sof(F24A)=Sof(C332)=1-FVAR(1)
 Sof(F22)=Sof(F23)=Sof(F24)=Sof(C232)=FVAR(1)
 Sof(F10A)=Sof(F11A)=Sof(F12A)=1-FVAR(2)
 Sof(F10)=Sof(F11)=Sof(F12)=FVAR(2)
 Sof(F13A)=Sof(F14A)=Sof(F15A)=1-FVAR(3)
 Sof(F13)=Sof(F14)=Sof(F15)=FVAR(3)
 Sof(F1A)=Sof(F2A)=Sof(F3A)=1-FVAR(4)
 Sof(F1)=Sof(F2)=Sof(F3)=FVAR(4)
 Sof(H33C)=Sof(H33D)=Sof(C34A)=Sof(H34C)=Sof(H34D)=Sof(C35A)=Sof(H35C)=
 Sof(H35D)=Sof(C36A)=Sof(H36C)=Sof(H36D)=Sof(C37A)=Sof(H37C)=Sof(H37D)=
 Sof(C38A)=Sof(H38C)=Sof(H38D)=Sof(H39C)=Sof(H39D)=1-FVAR(5)
 Sof(H33A)=Sof(H33B)=Sof(C34)=Sof(H34A)=Sof(H34B)=Sof(C35)=Sof(H35A)=Sof(H35B)=
 Sof(C36)=Sof(H36A)=Sof(H36B)=Sof(C37)=Sof(H37A)=Sof(H37B)=Sof(C38)=Sof(H38A)=
 Sof(H38B)=Sof(H39A)=Sof(H39B)=FVAR(5)
5.a Secondary CH2 refined with riding coordinates:
 C16(H16A,H16B), C22(H22A,H22B), C28(H28A,H28B), C29(H29A,H29B), C30(H30A,
 H30B), C31(H31A,H31B), C32(H32A,H32B), C33(H33A,H33B), C33(H33C,H33D),
 C34(H34A,H34B), C34A(H34C,H34D), C35(H35A,H35B), C35A(H35C,H35D), C36(H36A,
 H36B), C36A(H36C,H36D), C37(H37A,H37B), C37A(H37C,H37D), C38(H38A,H38B),
 C38A(H38C,H38D), C39(H39A,H39B), C39(H39C,H39D)
5.b Aromatic/amide H refined with riding coordinates:
 C12(H12), C13(H13), C14(H14), C20(H20), C21(H21), C26(H26), C27(H27),
 C202(H202), C204(H204), C206(H206), C210(H210), C212(H212), C214(H214),
 C218(H218), C220(H220), C222(H222), C226(H226), C228(H228), C230(H230)
;

loop_
_space_group_symop_operation_xyz
'x, y, z'
'-x, -y, -z'

loop_
_atom_site_label
_atom_site_type_symbol
_atom_site_fract_x
_atom_site_fract_y
_atom_site_fract_z
_atom_site_U_iso_or_equiv
_atom_site_adp_type
_atom_site_occupancy
_atom_site_site_symmetry_order
_atom_site_calc_flag
_atom_site_refinement_flags_posn
_atom_site_refinement_flags_adp
_atom_site_refinement_flags_occupancy
_atom_site_disorder_assembly
_atom_site_disorder_group
Rh1 Rh 0.60854(5) 0.89929(4) 0.12842(4) 0.04161(17) Uani 1 1 d . . . . .
O3 O 0.6117(6) 1.0760(5) 0.2580(4) 0.0713(18) Uani 1 1 d . . . . .
N10 N 0.6009(5) 0.7791(5) 0.0235(4) 0.0405(14) Uani 1 1 d . . . . .
N17 N 0.6141(5) 0.9603(4) -0.0201(4) 0.0411(14) Uani 1 1 d . . . . .
N19 N 0.7489(6) 1.0714(5) 0.0850(5) 0.0507(16) Uani 1 1 d . . . . .
N23 N 0.6007(6) 0.7140(5) 0.1685(4) 0.0550(18) Uani 1 1 d . . . . .
N25 N 0.4876(6) 0.7711(5) 0.2212(4) 0.0544(18) Uani 1 1 d . . . . .
C2 C 0.6115(7) 1.0052(6) 0.2097(6) 0.050(2) Uani 1 1 d . . . . .
C11 C 0.5613(6) 0.7798(6) -0.0567(5) 0.0418(16) Uani 1 1 d . . . . .
C12 C 0.5591(6) 0.7055(6) -0.1239(5) 0.0481(19) Uani 1 1 d . . . . .
H12 H 0.5335 0.7084 -0.1793 0.058 Uiso 1 1 calc R . . . .
C13 C 0.5938(7) 0.6269(6) -0.1117(6) 0.055(2) Uani 1 1 d . . . . .
H13 H 0.5913 0.5746 -0.1584 0.066 Uiso 1 1 calc R . . . .
C14 C 0.6322(7) 0.6242(6) -0.0312(6) 0.055(2) Uani 1 1 d . . . . .
H14 H 0.6557 0.5698 -0.0214 0.066 Uiso 1 1 calc R . . . .
C15 C 0.6362(7) 0.7027(6) 0.0355(5) 0.0459(18) Uani 1 1 d . . . . .
C16 C 0.5239(6) 0.8674(6) -0.0674(5) 0.0462(18) Uani 1 1 d . . . . .
H16A H 0.4992 0.8606 -0.1280 0.055 Uiso 1 1 calc R . . . .
H16B H 0.4596 0.8683 -0.0475 0.055 Uiso 1 1 calc R . . . .
C18 C 0.6641(7) 0.9874(6) 0.0657(5) 0.0446(18) Uani 1 1 d . . . . .
C20 C 0.7521(8) 1.0965(6) 0.0144(6) 0.055(2) Uani 1 1 d . . . . .
H20 H 0.8035 1.1529 0.0127 0.066 Uiso 1 1 calc R . . . .
C21 C 0.6689(7) 1.0264(6) -0.0513(6) 0.053(2) Uani 1 1 d . . . . .
H21 H 0.6510 1.0229 -0.1088 0.064 Uiso 1 1 calc R . . . .
C22 C 0.6827(7) 0.7073(6) 0.1268(5) 0.054(2) Uani 1 1 d . . . . .
H22A H 0.7045 0.6468 0.1283 0.065 Uiso 1 1 calc R . . . .
H22B H 0.7503 0.7660 0.1575 0.065 Uiso 1 1 calc R . . . .
C24 C 0.5597(7) 0.7916(6) 0.1782(5) 0.0446(18) Uani 1 1 d . . . . .
C26 C 0.4859(8) 0.6811(7) 0.2347(6) 0.068(3) Uani 1 1 d . . . . .
H26 H 0.4422 0.6502 0.2625 0.082 Uiso 1 1 calc R . . . .
C27 C 0.5553(9) 0.6460(7) 0.2022(6) 0.068(3) Uani 1 1 d . . . . .
H27 H 0.5711 0.5855 0.2021 0.081 Uiso 1 1 calc R . . . .
C28 C 0.8302(7) 1.1259(6) 0.1702(5) 0.054(2) Uani 1 1 d . . . . .
H28A H 0.7897 1.1433 0.2098 0.064 Uiso 1 1 calc R . . . .
H28B H 0.8784 1.1889 0.1702 0.064 Uiso 1 1 calc R . . . .
C29 C 0.9039(9) 1.0654(8) 0.2013(6) 0.068(3) Uani 1 1 d . . . . .
H29A H 0.8558 0.9989 0.1944 0.082 Uiso 1 1 calc R . . . .
H29B H 0.9520 1.0557 0.1663 0.082 Uiso 1 1 calc R . . . .
C30 C 0.9756(9) 1.1159(8) 0.2914(7) 0.078(3) Uani 1 1 d . . . . .
H30A H 0.9316 1.1470 0.3224 0.093 Uiso 1 1 calc R . . . .
H30B H 1.0394 1.1703 0.2947 0.093 Uiso 1 1 calc R . . . .
C31 C 1.0208(10) 1.0499(8) 0.3352(8) 0.084(3) Uani 1 1 d . . . . .
H31A H 1.0784 1.0924 0.3903 0.100 Uiso 1 1 calc R . . . .
H31B H 1.0580 1.0133 0.3010 0.100 Uiso 1 1 calc R . . . .
C32 C 0.9314(11) 0.9728(9) 0.3507(7) 0.084(3) Uani 1 1 d . . . . .
H32A H 0.8719 0.9313 0.2962 0.101 Uiso 1 1 calc R . . . .
H32B H 0.9666 0.9283 0.3747 0.101 Uiso 1 1 calc R . . . .
C33 C 0.8809(9) 1.0239(8) 0.4097(8) 0.086(3) Uani 1 1 d . . . . .
H33A H 0.8395 1.0637 0.3838 0.103 Uiso 0.754(9) 1 calc R . P A 1
H33B H 0.9405 1.0696 0.4627 0.103 Uiso 0.754(9) 1 calc R . P A 1
H33C H 0.8543 1.0731 0.3868 0.103 Uiso 0.246(9) 1 calc R . P A 2
H33D H 0.9423 1.0624 0.4639 0.103 Uiso 0.246(9) 1 calc R . P A 2
C34 C 0.8007(14) 0.9447(10) 0.4288(14) 0.077(3) Uani 0.754(9) 1 d . U P A 1
H34A H 0.8427 0.9136 0.4650 0.092 Uiso 0.754(9) 1 calc R . P A 1
H34B H 0.7481 0.8920 0.3760 0.092 Uiso 0.754(9) 1 calc R . P A 1
C34A C 0.784(4) 0.965(3) 0.431(4) 0.077(3) Uani 0.246(9) 1 d . U P A 2
H34C H 0.8032 0.9032 0.4332 0.092 Uiso 0.246(9) 1 calc R . P A 2
H34D H 0.7195 0.9431 0.3781 0.092 Uiso 0.246(9) 1 calc R . P A 2
C35 C 0.7372(11) 1.0044(11) 0.4759(10) 0.081(3) Uani 0.754(9) 1 d . U P A 1
H35A H 0.7088 1.0450 0.4428 0.097 Uiso 0.754(9) 1 calc R . P A 1
H35B H 0.7909 1.0509 0.5312 0.097 Uiso 0.754(9) 1 calc R . P A 1
C35A C 0.729(3) 0.984(4) 0.500(2) 0.081(3) Uani 0.246(9) 1 d . U P A 2
H35C H 0.7651 1.0508 0.5436 0.097 Uiso 0.246(9) 1 calc R . P A 2
H35D H 0.7232 0.9315 0.5275 0.097 Uiso 0.246(9) 1 calc R . P A 2
C36 C 0.6373(11) 0.9385(10) 0.4909(8) 0.081(2) Uani 0.754(9) 1 d . U P A 1
H36A H 0.6658 0.9024 0.5284 0.097 Uiso 0.754(9) 1 calc R . P A 1
H36B H 0.6006 0.9820 0.5195 0.097 Uiso 0.754(9) 1 calc R . P A 1
C36A C 0.616(3) 0.974(3) 0.435(3) 0.081(2) Uani 0.246(9) 1 d . U P A 2
H36C H 0.5874 1.0271 0.4609 0.097 Uiso 0.246(9) 1 calc R . P A 2
H36D H 0.6304 0.9858 0.3853 0.097 Uiso 0.246(9) 1 calc R . P A 2
C37 C 0.5495(12) 0.8617(10) 0.4065(8) 0.078(2) Uani 0.754(9) 1 d . U P A 1
H37A H 0.5838 0.8127 0.3823 0.094 Uiso 0.754(9) 1 calc R . P A 1
H37B H 0.4856 0.8251 0.4189 0.094 Uiso 0.754(9) 1 calc R . P A 1
C37A C 0.522(3) 0.872(3) 0.405(3) 0.078(2) Uani 0.246(9) 1 d . U P A 2
H37C H 0.5513 0.8192 0.3810 0.094 Uiso 0.246(9) 1 calc R . P A 2
H37D H 0.5070 0.8611 0.4554 0.094 Uiso 0.246(9) 1 calc R . P A 2
C38 C 0.5047(10) 0.9095(9) 0.3395(6) 0.071(2) Uani 0.754(9) 1 d . U P A 1
H38A H 0.4641 0.9536 0.3618 0.086 Uiso 0.754(9) 1 calc R . P A 1
H38B H 0.5693 0.9517 0.3315 0.086 Uiso 0.754(9) 1 calc R . P A 1
C38A C 0.408(3) 0.858(3) 0.3391(11) 0.071(2) Uani 0.246(9) 1 d . U P A 2
H38C H 0.3859 0.9191 0.3515 0.086 Uiso 0.246(9) 1 calc R . P A 2
H38D H 0.3484 0.8021 0.3396 0.086 Uiso 0.246(9) 1 calc R . P A 2
C39 C 0.4257(7) 0.8334(7) 0.2522(5) 0.065(3) Uani 1 1 d . . . . .
H39A H 0.3584 0.7924 0.2580 0.078 Uiso 0.754(9) 1 calc R . P A 1
H39B H 0.4017 0.8688 0.2126 0.078 Uiso 0.754(9) 1 calc R . P A 1
H39C H 0.3496 0.8057 0.2096 0.078 Uiso 0.246(9) 1 calc R . P A 2
H39D H 0.4588 0.8990 0.2476 0.078 Uiso 0.246(9) 1 calc R . P A 2
F1 F 0.4545(13) 0.8281(5) 0.5658(8) 0.047(3) Uani 0.59(3) 1 d . U P B 1
F1A F 0.4786(12) 0.8199(8) 0.5817(10) 0.047(3) Uani 0.41(3) 1 d . U P B 2
F2 F 0.2898(6) 0.7404(12) 0.5523(9) 0.088(4) Uani 0.59(3) 1 d . U P B 1
F2A F 0.2993(11) 0.7650(15) 0.5371(10) 0.088(4) Uani 0.41(3) 1 d . U P B 2
F3 F 0.4355(18) 0.7184(9) 0.6276(4) 0.096(3) Uani 0.59(3) 1 d . U P B 1
F3A F 0.394(2) 0.7052(10) 0.6212(7) 0.096(3) Uani 0.41(3) 1 d . U P B 2
F4 F 0.6780(5) 0.6517(5) 0.4135(5) 0.097(2) Uani 1 1 d . U . . .
F5 F 0.6552(5) 0.5314(6) 0.4606(4) 0.095(2) Uani 1 1 d . U . . .
F6 F 0.5992(5) 0.5077(6) 0.3292(4) 0.096(2) Uani 1 1 d . U . . .
F7 F 0.0751(9) 0.8358(6) 0.2254(6) 0.136(3) Uani 1 1 d . U . . .
F8 F -0.0613(8) 0.7234(8) 0.2148(7) 0.156(4) Uani 1 1 d . U . . .
F9 F 0.0713(8) 0.7793(6) 0.3262(4) 0.125(3) Uani 1 1 d . U . . .
F10 F 0.1529(9) 0.6464(7) -0.0174(5) 0.095(3) Uani 0.743(10) 1 d . U P C 1
F10A F 0.247(2) 0.6926(9) 0.0302(12) 0.095(6) Uani 0.257(10) 1 d . U P C 2
F11 F 0.3068(6) 0.6240(9) 0.0418(5) 0.104(4) Uani 0.743(10) 1 d . U P C 1
F11A F 0.2746(18) 0.5545(18) 0.0200(12) 0.091(6) Uani 0.257(10) 1 d . U P C 2
F12 F 0.1624(8) 0.5029(6) -0.0274(4) 0.095(3) Uani 0.743(10) 1 d . U P C 1
F12A F 0.1145(12) 0.560(2) -0.0430(6) 0.119(7) Uani 0.257(10) 1 d . U P C 2
F13 F -0.0573(7) 0.3671(12) 0.5260(6) 0.076(4) Uani 0.64(2) 1 d . U P D 1
F13A F -0.0708(8) 0.3069(19) 0.5025(11) 0.092(6) Uani 0.36(2) 1 d . U P D 2
F14 F 0.1161(7) 0.4200(7) 0.5493(4) 0.055(3) Uani 0.64(2) 1 d . U P D 1
F14A F 0.0804(19) 0.4315(8) 0.5570(5) 0.078(6) Uani 0.36(2) 1 d . U P D 2
F15 F 0.0292(14) 0.2647(6) 0.4861(6) 0.093(4) Uani 0.64(2) 1 d . U P D 1
F15A F 0.0808(17) 0.2875(13) 0.4903(9) 0.063(5) Uani 0.36(2) 1 d . U P D 2
F16 F -0.3217(5) 0.3244(6) 0.2542(4) 0.105(3) Uani 1 1 d . U . . .
F17 F -0.2575(5) 0.4515(5) 0.2242(5) 0.096(2) Uani 1 1 d . U . . .
F18 F -0.2669(5) 0.3099(5) 0.1493(3) 0.0820(18) Uani 1 1 d . U . . .
F19 F 0.3809(4) 0.1346(4) 0.2447(3) 0.0651(14) Uani 1 1 d . U . . .
F20 F 0.2984(4) 0.1619(4) 0.3372(3) 0.0599(13) Uani 1 1 d . U . . .
F21 F 0.2209(5) 0.0343(4) 0.2231(4) 0.0744(16) Uani 1 1 d . U . . .
F22 F 0.1221(10) 0.1175(8) -0.0501(5) 0.076(3) Uani 0.502(9) 1 d . U P E 1
F22A F 0.0156(9) 0.0578(6) -0.0318(5) 0.080(3) Uani 0.498(9) 1 d . U P E 2
F23 F -0.0320(7) 0.1379(8) -0.0422(6) 0.070(3) Uani 0.502(9) 1 d . U P E 1
F23A F -0.0276(8) 0.1877(8) -0.0367(6) 0.063(3) Uani 0.498(9) 1 d . U P E 2
F24 F 0.0959(8) 0.2565(7) -0.0417(5) 0.071(3) Uani 0.502(9) 1 d . U P E 1
F24A F 0.1234(9) 0.1706(9) -0.0556(5) 0.077(4) Uani 0.498(9) 1 d . U P E 2
C201 C 0.2930(6) 0.5197(5) 0.3482(4) 0.0381(16) Uani 1 1 d . . . . .
C202 C 0.2944(6) 0.5952(5) 0.4171(4) 0.0404(16) Uani 1 1 d . . . . .
H202 H 0.2254 0.6032 0.4210 0.048 Uiso 1 1 calc R . . . .
C203 C 0.3926(5) 0.6583(6) 0.4796(5) 0.0465(18) Uani 1 1 d . . . . .
C204 C 0.4956(6) 0.6498(6) 0.4766(5) 0.0452(18) Uani 1 1 d . . . . .
H204 H 0.5633 0.6938 0.5193 0.054 Uiso 1 1 calc R . . . .
C205 C 0.4962(6) 0.5752(6) 0.4095(5) 0.0425(18) Uani 1 1 d . . . . .
C206 C 0.3980(6) 0.5125(5) 0.3469(4) 0.0356(15) Uani 1 1 d . . . . .
H206 H 0.4015 0.4626 0.3013 0.043 Uiso 1 1 calc R . . . .
C207 C 0.3918(4) 0.7358(6) 0.5549(5) 0.062(2) Uani 1 1 d . . . . .
C208 C 0.6067(7) 0.5663(6) 0.4061(5) 0.0497(19) Uani 1 1 d . . . . .
C209 C 0.1544(6) 0.5312(6) 0.2168(5) 0.0420(17) Uani 1 1 d . . . . .
C210 C 0.1089(7) 0.6055(6) 0.2459(5) 0.0485(19) Uani 1 1 d . . . . .
H210 H 0.0859 0.6065 0.2935 0.058 Uiso 1 1 calc R . . . .
C211 C 0.0954(7) 0.6773(6) 0.2094(5) 0.0508(19) Uani 1 1 d . . . . .
C212 C 0.1243(7) 0.6741(7) 0.1367(6) 0.059(2) Uani 1 1 d . . . . .
H212 H 0.1135 0.7216 0.1093 0.071 Uiso 1 1 calc R . . . .
C213 C 0.1681(6) 0.6018(6) 0.1056(5) 0.055(2) Uani 1 1 d . . . . .
C214 C 0.1855(6) 0.5322(6) 0.1457(5) 0.0466(19) Uani 1 1 d . . . . .
H214 H 0.2192 0.4847 0.1245 0.056 Uiso 1 1 calc R . . . .
C215 C 0.0483(10) 0.7541(9) 0.2446(7) 0.077(3) Uani 1 1 d . . . . .
C216 C 0.1986(6) 0.5986(5) 0.0286(6) 0.073(3) Uani 1 1 d . . . . .
C217 C 0.0709(6) 0.4227(5) 0.3034(4) 0.0380(15) Uani 1 1 d . . . . .
C218 C 0.0862(6) 0.4026(6) 0.3794(5) 0.0434(17) Uani 1 1 d . . . . .
H218 H 0.1595 0.4091 0.4129 0.052 Uiso 1 1 calc R . . . .
C219 C -0.0029(6) 0.3733(5) 0.4077(5) 0.0462(18) Uani 1 1 d . . . . .
C220 C -0.1110(6) 0.3600(6) 0.3594(5) 0.0438(17) Uani 1 1 d . . . . .
H220 H -0.1720 0.3392 0.3777 0.053 Uiso 1 1 calc R . . . .
C221 C -0.1279(6) 0.3781(6) 0.2825(5) 0.0438(17) Uani 1 1 d . . . . .
C222 C -0.0376(6) 0.4096(5) 0.2563(5) 0.0435(17) Uani 1 1 d . . . . .
H222 H -0.0513 0.4224 0.2043 0.052 Uiso 1 1 calc R . . . .
C223 C 0.0207(5) 0.3530(4) 0.4904(5) 0.053(2) Uani 1 1 d . . . . .
C224 C -0.2427(7) 0.3661(8) 0.2289(6) 0.059(2) Uani 1 1 d . . . . .
C225 C 0.1800(6) 0.3478(5) 0.2148(4) 0.0374(15) Uani 1 1 d . . . . .
C226 C 0.2296(6) 0.2877(5) 0.2540(4) 0.0384(16) Uani 1 1 d . . . . .
H226 H 0.2671 0.3137 0.3134 0.046 Uiso 1 1 calc R . . . .
C227 C 0.2266(6) 0.1931(6) 0.2111(5) 0.0431(17) Uani 1 1 d . . . . .
C228 C 0.1729(7) 0.1528(6) 0.1223(5) 0.0493(19) Uani 1 1 d . . . . .
H228 H 0.1717 0.0887 0.0910 0.059 Uiso 1 1 calc R . . . .
C229 C 0.1229(6) 0.2094(6) 0.0834(5) 0.050(2) Uani 1 1 d . . . . .
C230 C 0.1242(6) 0.3035(6) 0.1276(5) 0.0446(18) Uani 1 1 d . . . . .
H230 H 0.0860 0.3390 0.0978 0.054 Uiso 1 1 calc R . . . .
C231 C 0.2811(7) 0.1318(6) 0.2540(5) 0.0500(19) Uani 1 1 d . . . . .
C232 C 0.0778(8) 0.1809(7) -0.0129(7) 0.056(2) Uani 0.502(9) 1 d . U P E 1
C332 C 0.0580(8) 0.1554(7) -0.0106(6) 0.056(2) Uani 0.498(9) 1 d . U P E 2
B200 B 0.1768(7) 0.4555(6) 0.2701(5) 0.0393(18) Uani 1 1 d . . . . .

loop_
_atom_site_aniso_label
_atom_site_aniso_U_11
_atom_site_aniso_U_22
_atom_site_aniso_U_33
_atom_site_aniso_U_23
_atom_site_aniso_U_13
_atom_site_aniso_U_12
Rh1 0.0421(3) 0.0371(3) 0.0431(3) 0.0147(2) 0.0126(2) 0.0083(2)
O3 0.092(5) 0.065(4) 0.063(4) 0.016(4) 0.037(4) 0.030(4)
N10 0.034(3) 0.041(3) 0.050(4) 0.021(3) 0.012(3) 0.015(3)
N17 0.047(4) 0.039(3) 0.042(3) 0.018(3) 0.015(3) 0.016(3)
N19 0.047(4) 0.042(4) 0.062(4) 0.016(3) 0.019(3) 0.012(3)
N23 0.066(5) 0.039(4) 0.048(4) 0.020(3) 0.003(3) 0.006(3)
N25 0.050(4) 0.050(4) 0.051(4) 0.023(3) 0.007(3) -0.004(3)
C2 0.053(5) 0.052(5) 0.058(5) 0.027(4) 0.024(4) 0.024(4)
C11 0.032(4) 0.040(4) 0.047(4) 0.010(3) 0.009(3) 0.008(3)
C12 0.035(4) 0.051(5) 0.050(5) 0.015(4) 0.011(4) 0.005(3)
C13 0.058(5) 0.043(5) 0.060(5) 0.008(4) 0.024(4) 0.013(4)
C14 0.056(5) 0.035(4) 0.072(6) 0.017(4) 0.020(4) 0.014(4)
C15 0.045(4) 0.039(4) 0.046(4) 0.016(3) 0.006(4) 0.010(3)
C16 0.041(4) 0.051(5) 0.051(5) 0.017(4) 0.020(4) 0.019(4)
C18 0.043(4) 0.039(4) 0.056(5) 0.016(4) 0.022(4) 0.014(3)
C20 0.066(6) 0.042(5) 0.071(6) 0.032(4) 0.036(5) 0.012(4)
C21 0.064(6) 0.046(5) 0.067(6) 0.029(4) 0.038(5) 0.022(4)
C22 0.059(5) 0.046(5) 0.057(5) 0.019(4) 0.015(4) 0.018(4)
C24 0.045(4) 0.042(4) 0.038(4) 0.010(3) 0.008(3) 0.008(3)
C26 0.068(6) 0.062(6) 0.062(6) 0.034(5) 0.013(5) -0.007(5)
C27 0.070(7) 0.049(5) 0.069(6) 0.031(5) 0.005(5) -0.002(5)
C28 0.055(5) 0.042(4) 0.057(5) 0.011(4) 0.024(4) 0.003(4)
C29 0.072(7) 0.079(7) 0.051(5) 0.008(5) 0.021(5) 0.032(5)
C30 0.067(7) 0.063(6) 0.080(7) 0.007(5) 0.018(6) 0.007(5)
C31 0.078(8) 0.074(7) 0.084(8) 0.021(6) 0.020(6) 0.011(6)
C32 0.112(10) 0.075(7) 0.066(7) 0.017(6) 0.035(7) 0.032(7)
C33 0.079(8) 0.082(8) 0.081(8) 0.011(6) 0.018(6) 0.025(6)
C34 0.078(4) 0.080(4) 0.068(4) 0.023(4) 0.025(4) 0.018(4)
C34A 0.078(4) 0.080(4) 0.068(4) 0.023(4) 0.025(4) 0.018(4)
C35 0.080(4) 0.085(4) 0.073(4) 0.025(3) 0.025(3) 0.018(3)
C35A 0.080(4) 0.085(4) 0.073(4) 0.025(3) 0.025(3) 0.018(3)
C36 0.081(4) 0.088(4) 0.071(3) 0.027(3) 0.031(3) 0.017(3)
C36A 0.081(4) 0.088(4) 0.071(3) 0.027(3) 0.031(3) 0.017(3)
C37 0.080(4) 0.089(4) 0.069(3) 0.032(3) 0.034(3) 0.016(3)
C37A 0.080(4) 0.089(4) 0.069(3) 0.032(3) 0.034(3) 0.016(3)
C38 0.075(4) 0.083(4) 0.065(4) 0.031(3) 0.033(3) 0.022(3)
C38A 0.075(4) 0.083(4) 0.065(4) 0.031(3) 0.033(3) 0.022(3)
C39 0.056(6) 0.087(7) 0.056(5) 0.038(5) 0.025(5) 0.009(5)
F1 0.038(5) 0.052(3) 0.038(4) 0.013(3) 0.001(4) 0.009(3)
F1A 0.038(5) 0.052(3) 0.038(4) 0.013(3) 0.001(4) 0.009(3)
F2 0.062(4) 0.079(6) 0.090(5) -0.021(5) 0.046(4) -0.007(4)
F2A 0.062(4) 0.079(6) 0.090(5) -0.021(5) 0.046(4) -0.007(4)
F3 0.143(9) 0.068(5) 0.059(4) 0.015(3) 0.054(5) -0.016(5)
F3A 0.143(9) 0.068(5) 0.059(4) 0.015(3) 0.054(5) -0.016(5)
F4 0.055(3) 0.085(4) 0.165(7) 0.056(5) 0.054(4) 0.014(3)
F5 0.069(4) 0.149(6) 0.110(5) 0.092(5) 0.031(4) 0.057(4)
F6 0.058(4) 0.141(6) 0.088(4) 0.020(4) 0.029(3) 0.043(4)
F7 0.230(10) 0.076(5) 0.132(7) 0.038(5) 0.079(7) 0.076(6)
F8 0.113(7) 0.147(8) 0.185(9) -0.003(6) 0.031(6) 0.089(6)
F9 0.194(8) 0.135(7) 0.069(4) 0.026(4) 0.036(5) 0.116(6)
F10 0.138(8) 0.120(7) 0.075(5) 0.062(5) 0.050(5) 0.079(6)
F10A 0.117(11) 0.111(11) 0.085(10) 0.061(9) 0.048(9) 0.039(9)
F11 0.080(6) 0.149(9) 0.071(5) 0.028(6) 0.038(4) 0.006(5)
F11A 0.111(11) 0.117(12) 0.073(10) 0.044(9) 0.048(8) 0.050(10)
F12 0.121(7) 0.102(6) 0.061(5) 0.031(4) 0.037(5) 0.025(5)
F12A 0.131(12) 0.136(12) 0.082(10) 0.039(10) 0.028(10) 0.031(11)
F13 0.058(5) 0.124(9) 0.052(5) 0.036(5) 0.031(4) 0.019(5)
F13A 0.076(9) 0.124(11) 0.082(9) 0.065(8) 0.026(7) 0.008(8)
F14 0.052(5) 0.079(5) 0.041(4) 0.019(4) 0.024(4) 0.025(4)
F14A 0.094(10) 0.089(9) 0.048(7) 0.007(7) 0.032(7) 0.029(8)
F15 0.146(10) 0.052(5) 0.064(5) 0.023(4) 0.021(6) 0.013(6)
F15A 0.076(11) 0.056(9) 0.061(8) 0.030(7) 0.019(7) 0.017(8)
F16 0.038(3) 0.190(8) 0.093(5) 0.073(5) 0.021(3) 0.014(4)
F17 0.060(4) 0.084(4) 0.125(6) 0.024(4) 0.000(4) 0.037(3)
F18 0.057(3) 0.112(5) 0.055(3) 0.006(3) 0.001(3) 0.033(3)
F19 0.057(3) 0.088(4) 0.065(3) 0.034(3) 0.020(3) 0.042(3)
F20 0.082(4) 0.060(3) 0.046(3) 0.024(2) 0.022(2) 0.031(3)
F21 0.086(4) 0.040(3) 0.074(4) 0.014(3) 0.008(3) 0.005(3)
F22 0.082(6) 0.091(7) 0.042(5) 0.001(5) 0.006(5) 0.044(6)
F22A 0.098(7) 0.056(6) 0.048(5) 0.000(4) -0.007(5) 0.013(5)
F23 0.056(6) 0.077(7) 0.052(5) 0.014(5) 0.008(4) -0.006(5)
F23A 0.058(6) 0.069(7) 0.050(5) 0.007(5) 0.002(4) 0.026(5)
F24 0.076(7) 0.078(7) 0.033(5) 0.008(4) 0.004(4) 0.004(5)
F24A 0.062(6) 0.095(8) 0.046(5) -0.002(5) 0.024(4) -0.006(6)
C201 0.043(4) 0.037(4) 0.038(4) 0.017(3) 0.018(3) 0.010(3)
C202 0.032(4) 0.044(4) 0.039(4) 0.011(3) 0.011(3) 0.005(3)
C203 0.045(5) 0.055(5) 0.037(4) 0.013(4) 0.020(3) 0.007(4)
C204 0.035(4) 0.052(5) 0.044(4) 0.022(4) 0.006(3) 0.007(3)
C205 0.035(4) 0.050(4) 0.050(4) 0.031(4) 0.013(3) 0.014(3)
C206 0.036(4) 0.036(4) 0.039(4) 0.016(3) 0.014(3) 0.011(3)
C207 0.055(6) 0.067(6) 0.052(5) 0.005(4) 0.027(4) 0.002(4)
C208 0.043(5) 0.054(5) 0.055(5) 0.021(4) 0.017(4) 0.016(4)
C209 0.031(4) 0.049(4) 0.040(4) 0.014(3) 0.010(3) 0.003(3)
C210 0.048(5) 0.048(5) 0.042(4) 0.008(4) 0.011(4) 0.014(4)
C211 0.047(5) 0.058(5) 0.046(5) 0.019(4) 0.010(4) 0.020(4)
C212 0.058(6) 0.059(6) 0.061(5) 0.035(5) 0.007(4) 0.016(4)
C213 0.054(5) 0.061(5) 0.059(5) 0.031(5) 0.016(4) 0.023(4)
C214 0.038(4) 0.058(5) 0.049(4) 0.029(4) 0.014(4) 0.015(4)
C215 0.091(8) 0.079(7) 0.070(7) 0.029(6) 0.017(6) 0.054(7)
C216 0.080(7) 0.096(8) 0.074(7) 0.055(7) 0.040(6) 0.042(6)
C217 0.035(4) 0.037(4) 0.039(4) 0.008(3) 0.011(3) 0.011(3)
C218 0.038(4) 0.047(4) 0.043(4) 0.014(3) 0.015(3) 0.010(3)
C219 0.050(5) 0.051(5) 0.042(4) 0.016(4) 0.019(4) 0.018(4)
C220 0.037(4) 0.042(4) 0.052(4) 0.010(3) 0.021(4) 0.012(3)
C221 0.039(4) 0.042(4) 0.047(4) 0.008(3) 0.015(3) 0.014(3)
C222 0.043(4) 0.040(4) 0.037(4) 0.003(3) 0.011(3) 0.007(3)
C223 0.045(5) 0.065(6) 0.054(5) 0.024(4) 0.024(4) 0.011(4)
C224 0.045(5) 0.075(6) 0.058(5) 0.024(5) 0.021(4) 0.015(4)
C225 0.031(4) 0.047(4) 0.035(4) 0.015(3) 0.012(3) 0.011(3)
C226 0.033(4) 0.044(4) 0.034(4) 0.012(3) 0.009(3) 0.008(3)
C227 0.029(4) 0.051(5) 0.045(4) 0.011(4) 0.013(3) 0.010(3)
C228 0.046(5) 0.045(4) 0.049(4) 0.002(4) 0.015(4) 0.016(4)
C229 0.039(4) 0.070(6) 0.031(4) 0.004(4) 0.001(3) 0.025(4)
C230 0.036(4) 0.058(5) 0.044(4) 0.021(4) 0.009(3) 0.023(4)
C231 0.059(5) 0.046(5) 0.041(4) 0.011(3) 0.016(4) 0.013(4)
C232 0.056(4) 0.061(4) 0.041(3) 0.002(3) 0.012(3) 0.024(3)
C332 0.056(4) 0.061(4) 0.041(3) 0.002(3) 0.012(3) 0.024(3)
B200 0.037(5) 0.041(4) 0.038(4) 0.007(4) 0.015(4) 0.011(4)

loop_
_atom_type_symbol
_atom_type_description
_atom_type_scat_dispersion_real
_atom_type_scat_dispersion_imag
_atom_type_scat_source
C C 0.0181 0.0091 'International Tables Vol C Tables 4.2.6.8 and 6.1.1.4'
H H 0.0000 0.0000 'International Tables Vol C Tables 4.2.6.8 and 6.1.1.4'
B B 0.0090 0.0039 'International Tables Vol C Tables 4.2.6.8 and 6.1.1.4'
F F 0.0727 0.0534 'International Tables Vol C Tables 4.2.6.8 and 6.1.1.4'
N N 0.0311 0.0180 'International Tables Vol C Tables 4.2.6.8 and 6.1.1.4'
O O 0.0492 0.0322 'International Tables Vol C Tables 4.2.6.8 and 6.1.1.4'
Rh Rh 0.0927 3.6045 'International Tables Vol C Tables 4.2.6.8 and 6.1.1.4'

loop_
_geom_angle_atom_site_label_1
_geom_angle_atom_site_label_2
_geom_angle_atom_site_label_3
_geom_angle
C2 Rh1 N10 175.0(3)
C2 Rh1 C18 91.3(3)
C2 Rh1 C24 98.5(3)
C18 Rh1 N10 84.6(3)
C18 Rh1 C24 169.9(3)
C24 Rh1 N10 85.8(3)
C11 N10 Rh1 120.4(5)
C15 N10 Rh1 121.0(5)
C15 N10 C11 118.6(7)
C18 N17 C16 121.2(6)
C18 N17 C21 110.7(7)
C21 N17 C16 127.8(7)
C18 N19 C20 111.5(7)
C18 N19 C28 123.8(7)
C20 N19 C28 124.6(7)
C24 N23 C22 121.6(6)
C24 N23 C27 112.0(9)
C27 N23 C22 126.4(8)
C24 N25 C26 109.6(8)
C24 N25 C39 126.8(7)
C26 N25 C39 123.5(8)
O3 C2 Rh1 175.6(7)
N10 C11 C12 121.1(7)
N10 C11 C16 116.9(7)
C12 C11 C16 121.9(7)
C11 C12 H12 119.9
C11 C12 C13 120.2(8)
C13 C12 H12 119.9
C12 C13 H13 120.3
C12 C13 C14 119.3(8)
C14 C13 H13 120.3
C13 C14 H14 120.7
C13 C14 C15 118.6(8)
C15 C14 H14 120.7
N10 C15 C14 122.1(7)
N10 C15 C22 116.2(7)
C14 C15 C22 121.6(7)
N17 C16 C11 110.8(6)
N17 C16 H16A 109.5
N17 C16 H16B 109.5
C11 C16 H16A 109.5
C11 C16 H16B 109.5
H16A C16 H16B 108.1
N17 C18 Rh1 119.8(5)
N19 C18 Rh1 136.3(6)
N19 C18 N17 103.8(6)
N19 C20 H20 126.5
C21 C20 N19 107.0(7)
C21 C20 H20 126.5
N17 C21 H21 126.5
C20 C21 N17 107.0(7)
C20 C21 H21 126.5
N23 C22 C15 111.0(7)
N23 C22 H22A 109.4
N23 C22 H22B 109.4
C15 C22 H22A 109.4
C15 C22 H22B 109.4
H22A C22 H22B 108.0
N23 C24 Rh1 119.5(6)
N23 C24 N25 103.6(6)
N25 C24 Rh1 136.9(6)
N25 C26 H26 126.0
C27 C26 N25 108.1(8)
C27 C26 H26 126.0
N23 C27 H27 126.7
C26 C27 N23 106.7(9)
C26 C27 H27 126.7
N19 C28 H28A 109.1
N19 C28 H28B 109.1
N19 C28 C29 112.4(7)
H28A C28 H28B 107.9
C29 C28 H28A 109.1
C29 C28 H28B 109.1
C28 C29 H29A 109.3
C28 C29 H29B 109.3
H29A C29 H29B 107.9
C30 C29 C28 111.8(8)
C30 C29 H29A 109.3
C30 C29 H29B 109.3
C29 C30 H30A 108.4
C29 C30 H30B 108.4
C29 C30 C31 115.3(10)
H30A C30 H30B 107.5
C31 C30 H30A 108.4
C31 C30 H30B 108.4
C30 C31 H31A 108.6
C30 C31 H31B 108.6
C30 C31 C32 114.6(10)
H31A C31 H31B 107.6
C32 C31 H31A 108.6
C32 C31 H31B 108.6
C31 C32 H32A 109.4
C31 C32 H32B 109.4
H32A C32 H32B 108.0
C33 C32 C31 111.2(10)
C33 C32 H32A 109.4
C33 C32 H32B 109.4
C32 C33 H33A 109.9
C32 C33 H33B 109.9
C32 C33 H33C 106.9
C32 C33 H33D 106.9
C32 C33 C34 109.1(11)
C32 C33 C34A 122(2)
H33A C33 H33B 108.3
H33C C33 H33D 106.7
C34 C33 H33A 109.9
C34 C33 H33B 109.9
C34A C33 H33C 106.9
C34A C33 H33D 106.9
C33 C34 H34A 110.9
C33 C34 H34B 110.9
C33 C34 C35 104.2(10)
H34A C34 H34B 108.9
C35 C34 H34A 110.9
C35 C34 H34B 110.9
C33 C34A H34C 102.9
C33 C34A H34D 102.9
C33 C34A C35A 137(4)
H34C C34A H34D 105.1
C35A C34A H34C 102.9
C35A C34A H34D 102.9
C34 C35 H35A 108.6
C34 C35 H35B 108.6
C34 C35 C36 114.6(11)
H35A C35 H35B 107.6
C36 C35 H35A 108.6
C36 C35 H35B 108.6
C34A C35A H35C 113.2
C34A C35A H35D 113.2
C34A C35A C36A 92(3)
H35C C35A H35D 110.6
C36A C35A H35C 113.2
C36A C35A H35D 113.2
C35 C36 H36A 109.3
C35 C36 H36B 109.3
H36A C36 H36B 107.9
C37 C36 C35 111.8(11)
C37 C36 H36A 109.3
C37 C36 H36B 109.3
C35A C36A H36C 108.2
C35A C36A H36D 108.2
H36C C36A H36D 107.3
C37A C36A C35A 117(3)
C37A C36A H36C 108.2
C37A C36A H36D 108.2
C36 C37 H37A 108.8
C36 C37 H37B 108.8
H37A C37 H37B 107.7
C38 C37 C36 114.0(11)
C38 C37 H37A 108.8
C38 C37 H37B 108.8
C36A C37A H37C 107.6
C36A C37A H37D 107.6
H37C C37A H37D 107.1
C38A C37A C36A 119(2)
C38A C37A H37C 107.6
C38A C37A H37D 107.6
C37 C38 H38A 108.6
C37 C38 H38B 108.6
H38A C38 H38B 107.6
C39 C38 C37 114.7(10)
C39 C38 H38A 108.6
C39 C38 H38B 108.6
C37A C38A H38C 110.6
C37A C38A H38D 110.6
C37A C38A C39 106(3)
H38C C38A H38D 108.8
C39 C38A H38C 110.6
C39 C38A H38D 110.6
N25 C39 C38 107.2(8)
N25 C39 C38A 128.5(16)
N25 C39 H39A 110.3
N25 C39 H39B 110.3
N25 C39 H39C 105.2
N25 C39 H39D 105.2
C38 C39 H39A 110.3
C38 C39 H39B 110.3
C38A C39 H39C 105.2
C38A C39 H39D 105.2
H39A C39 H39B 108.5
H39C C39 H39D 105.9
C202 C201 C206 115.6(7)
C202 C201 B200 120.6(7)
C206 C201 B200 123.4(7)
C201 C202 H202 118.9
C203 C202 C201 122.2(7)
C203 C202 H202 118.9
C202 C203 C204 121.1(8)
C202 C203 C207 121.2(6)
C204 C203 C207 117.6(6)
C203 C204 H204 121.1
C205 C204 C203 117.7(7)
C205 C204 H204 121.1
C204 C205 C208 117.8(7)
C206 C205 C204 121.1(7)
C206 C205 C208 121.1(8)
C201 C206 H206 118.8
C205 C206 C201 122.3(7)
C205 C206 H206 118.8
F1 C207 F3 105.3(6)
F1 C207 C203 112.5(6)
F1A C207 F2A 105.2(7)
F1A C207 C203 112.4(6)
F2 C207 F1 107.0(7)
F2 C207 F3 105.8(6)
F2 C207 C203 114.0(6)
F2A C207 C203 111.8(7)
F3 C207 C203 111.6(6)
F3A C207 F1A 106.9(7)
F3A C207 F2A 106.1(7)
F3A C207 C203 113.8(7)
F4 C208 F6 100.9(7)
F4 C208 C205 113.2(7)
F5 C208 F4 108.2(8)
F5 C208 F6 107.0(8)
F5 C208 C205 114.2(7)
F6 C208 C205 112.3(7)
C210 C209 C214 115.9(7)
C210 C209 B200 119.4(7)
C214 C209 B200 124.5(7)
C209 C210 H210 118.2
C211 C210 C209 123.6(8)
C211 C210 H210 118.2
C210 C211 C212 118.9(8)
C210 C211 C215 120.4(8)
C212 C211 C215 120.6(8)
C211 C212 H212 120.4
C213 C212 C211 119.2(7)
C213 C212 H212 120.4
C212 C213 C214 121.0(8)
C212 C213 C216 119.1(6)
C214 C213 C216 119.9(7)
C209 C214 H214 119.3
C213 C214 C209 121.3(8)
C213 C214 H214 119.3
F7 C215 C211 114.2(10)
F8 C215 F7 103.4(9)
F8 C215 C211 111.9(10)
F9 C215 F7 108.5(11)
F9 C215 F8 103.5(11)
F9 C215 C211 114.3(8)
F10 C216 F11 109.4(7)
F10 C216 F12 102.4(6)
F10 C216 C213 115.6(6)
F10A C216 C213 110.8(7)
F11 C216 F12 101.6(7)
F11 C216 C213 114.6(6)
F11A C216 F10A 102.9(7)
F11A C216 C213 115.2(7)
F12 C216 C213 111.6(6)
F12A C216 F10A 103.9(7)
F12A C216 F11A 107.3(8)
F12A C216 C213 115.4(7)
C218 C217 B200 121.6(6)
C222 C217 C218 116.4(7)
C222 C217 B200 122.0(6)
C217 C218 H218 118.9
C219 C218 C217 122.2(7)
C219 C218 H218 118.9
C218 C219 C223 118.9(6)
C220 C219 C218 120.5(7)
C220 C219 C223 120.6(6)
C219 C220 H220 121.0
C219 C220 C221 118.0(7)
C221 C220 H220 121.0
C220 C221 C224 119.8(7)
C222 C221 C220 120.6(7)
C222 C221 C224 119.5(7)
C217 C222 C221 122.3(7)
C217 C222 H222 118.9
C221 C222 H222 118.9
F13 C223 F14 102.6(6)
F13 C223 C219 111.3(6)
F13A C223 F15A 103.5(7)
F13A C223 C219 113.4(6)
F14 C223 C219 111.6(5)
F14A C223 F13A 109.3(7)
F14A C223 F15A 105.5(7)
F14A C223 C219 114.6(7)
F15 C223 F13 108.4(6)
F15 C223 F14 107.0(6)
F15 C223 C219 115.1(6)
F15A C223 C219 109.7(6)
F16 C224 F17 106.3(8)
F16 C224 F18 105.9(8)
F16 C224 C221 114.0(7)
F17 C224 F18 104.8(8)
F17 C224 C221 113.0(8)
F18 C224 C221 112.0(8)
C226 C225 B200 121.3(6)
C230 C225 C226 114.8(7)
C230 C225 B200 123.5(6)
C225 C226 H226 118.2
C227 C226 C225 123.6(7)
C227 C226 H226 118.2
C226 C227 C228 119.6(7)
C226 C227 C231 122.4(7)
C228 C227 C231 117.9(7)
C227 C228 H228 121.2
C229 C228 C227 117.6(7)
C229 C228 H228 121.2
C228 C229 C230 122.2(7)
C228 C229 C232 122.1(7)
C228 C229 C332 113.4(7)
C230 C229 C232 115.0(6)
C230 C229 C332 124.2(6)
C225 C230 H230 118.9
C229 C230 C225 122.1(7)
C229 C230 H230 118.9
F19 C231 F21 105.1(7)
F19 C231 C227 112.1(6)
F20 C231 F19 107.2(7)
F20 C231 F21 106.6(6)
F20 C231 C227 112.3(7)
F21 C231 C227 113.0(7)
F22 C232 F23 107.4(7)
F22 C232 F24 105.7(7)
F22 C232 C229 111.9(7)
F23 C232 C229 110.6(7)
F24 C232 F23 105.9(7)
F24 C232 C229 114.9(7)
F22A C332 F23A 105.9(7)
F22A C332 F24A 106.4(7)
F22A C332 C229 114.7(7)
F23A C332 C229 111.3(7)
F24A C332 F23A 107.7(7)
F24A C332 C229 110.5(7)
C201 B200 C209 104.6(6)
C201 B200 C217 112.1(6)
C201 B200 C225 113.2(6)
C209 B200 C217 109.8(6)
C225 B200 C209 114.9(6)
C225 B200 C217 102.5(6)

loop_
_geom_bond_atom_site_label_1
_geom_bond_atom_site_label_2
_geom_bond_distance
Rh1 N10 2.150(7)
Rh1 C2 1.796(9)
Rh1 C18 2.020(7)
Rh1 C24 2.038(7)
O3 C2 1.153(11)
N10 C11 1.359(9)
N10 C15 1.340(9)
N17 C16 1.452(10)
N17 C18 1.373(10)
N17 C21 1.378(9)
N19 C18 1.351(10)
N19 C20 1.375(10)
N19 C28 1.468(11)
N23 C22 1.448(11)
N23 C24 1.349(11)
N23 C27 1.376(10)
N25 C24 1.375(10)
N25 C26 1.387(11)
N25 C39 1.441(12)
C11 C12 1.367(11)
C11 C16 1.502(10)
C12 H12 0.9500
C12 C13 1.368(11)
C13 H13 0.9500
C13 C14 1.371(12)
C14 H14 0.9500
C14 C15 1.388(12)
C15 C22 1.525(11)
C16 H16A 0.9900
C16 H16B 0.9900
C20 H20 0.9500
C20 C21 1.337(13)
C21 H21 0.9500
C22 H22A 0.9900
C22 H22B 0.9900
C26 H26 0.9500
C26 C27 1.316(15)
C27 H27 0.9500
C28 H28A 0.9900
C28 H28B 0.9900
C28 C29 1.532(12)
C29 H29A 0.9900
C29 H29B 0.9900
C29 C30 1.487(13)
C30 H30A 0.9900
C30 H30B 0.9900
C30 C31 1.501(14)
C31 H31A 0.9900
C31 H31B 0.9900
C31 C32 1.557(14)
C32 H32A 0.9900
C32 H32B 0.9900
C32 C33 1.493(15)
C33 H33A 0.9900
C33 H33B 0.9900
C33 H33C 0.9900
C33 H33D 0.9900
C33 C34 1.541(9)
C33 C34A 1.552(9)
C34 H34A 0.9900
C34 H34B 0.9900
C34 C35 1.559(9)
C34A H34C 0.9900
C34A H34D 0.9900
C34A C35A 1.556(10)
C35 H35A 0.9900
C35 H35B 0.9900
C35 C36 1.560(9)
C35A H35C 0.9900
C35A H35D 0.9900
C35A C36A 1.558(10)
C36 H36A 0.9900
C36 H36B 0.9900
C36 C37 1.558(9)
C36A H36C 0.9900
C36A H36D 0.9900
C36A C37A 1.555(9)
C37 H37A 0.9900
C37 H37B 0.9900
C37 C38 1.557(8)
C37A H37C 0.9900
C37A H37D 0.9900
C37A C38A 1.553(10)
C38 H38A 0.9900
C38 H38B 0.9900
C38 C39 1.553(8)
C38A H38C 0.9900
C38A H38D 0.9900
C38A C39 1.556(9)
C39 H39A 0.9900
C39 H39B 0.9900
C39 H39C 0.9900
C39 H39D 0.9900
F1 C207 1.346(7)
F1A C207 1.347(8)
F2 C207 1.338(7)
F2A C207 1.356(8)
F3 C207 1.356(7)
F3A C207 1.335(8)
F4 C208 1.330(10)
F5 C208 1.278(9)
F6 C208 1.358(11)
F7 C215 1.316(13)
F8 C215 1.312(14)
F9 C215 1.305(12)
F10 C216 1.306(7)
F10A C216 1.365(8)
F11 C216 1.317(7)
F11A C216 1.317(8)
F12 C216 1.375(8)
F12A C216 1.312(8)
F13 C223 1.349(7)
F13A C223 1.328(7)
F14 C223 1.353(7)
F14A C223 1.309(8)
F15 C223 1.302(7)
F15A C223 1.365(8)
F16 C224 1.310(10)
F17 C224 1.323(11)
F18 C224 1.330(11)
F19 C231 1.346(10)
F20 C231 1.343(9)
F21 C231 1.348(9)
F22 C232 1.320(8)
F22A C332 1.320(8)
F23 C232 1.325(8)
F23A C332 1.324(8)
F24 C232 1.323(8)
F24A C332 1.322(8)
C201 C202 1.400(10)
C201 C206 1.402(10)
C201 B200 1.631(11)
C202 H202 0.9500
C202 C203 1.379(10)
C203 C204 1.389(10)
C203 C207 1.501(12)
C204 H204 0.9500
C204 C205 1.384(11)
C205 C206 1.379(10)
C205 C208 1.491(11)
C206 H206 0.9500
C209 C210 1.398(11)
C209 C214 1.401(10)
C209 B200 1.640(11)
C210 H210 0.9500
C210 C211 1.375(11)
C211 C212 1.406(12)
C211 C215 1.472(13)
C212 H212 0.9500
C212 C213 1.369(12)
C213 C214 1.396(10)
C213 C216 1.488(13)
C214 H214 0.9500
C217 C218 1.401(10)
C217 C222 1.378(10)
C217 B200 1.654(10)
C218 H218 0.9500
C218 C219 1.399(10)
C219 C220 1.380(10)
C219 C223 1.511(11)
C220 H220 0.9500
C220 C221 1.401(10)
C221 C222 1.397(10)
C221 C224 1.487(11)
C222 H222 0.9500
C225 C226 1.407(10)
C225 C230 1.401(10)
C225 B200 1.637(11)
C226 H226 0.9500
C226 C227 1.379(11)
C227 C228 1.418(11)
C227 C231 1.487(11)
C228 H228 0.9500
C228 C229 1.364(11)
C229 C230 1.386(11)
C229 C232 1.532(12)
C229 C332 1.527(12)
C230 H230 0.9500

loop_
_geom_torsion_atom_site_label_1
_geom_torsion_atom_site_label_2
_geom_torsion_atom_site_label_3
_geom_torsion_atom_site_label_4
_geom_torsion
Rh1 N10 C11 C12 177.9(5)
Rh1 N10 C11 C16 0.0(8)
Rh1 N10 C15 C14 -180.0(6)
Rh1 N10 C15 C22 -0.8(9)
N10 C11 C12 C13 2.2(11)
N10 C11 C16 N17 57.4(9)
N10 C15 C22 N23 57.8(9)
N19 C20 C21 N17 1.3(10)
N19 C28 C29 C30 -172.7(8)
N25 C26 C27 N23 0.1(11)
C11 N10 C15 C14 -0.7(11)
C11 N10 C15 C22 178.5(7)
C11 C12 C13 C14 -1.0(12)
C12 C11 C16 N17 -120.6(8)
C12 C13 C14 C15 -1.0(12)
C13 C14 C15 N10 1.9(13)
C13 C14 C15 C22 -177.3(8)
C14 C15 C22 N23 -123.0(8)
C15 N10 C11 C12 -1.3(11)
C15 N10 C11 C16 -179.2(6)
C16 N17 C18 Rh1 -2.1(10)
C16 N17 C18 N19 174.5(7)
C16 N17 C21 C20 -174.6(7)
C16 C11 C12 C13 180.0(7)
C18 N17 C16 C11 -58.7(9)
C18 N17 C21 C20 -1.2(10)
C18 N19 C20 C21 -1.0(10)
C18 N19 C28 C29 65.6(11)
C20 N19 C18 Rh1 175.8(7)
C20 N19 C18 N17 0.2(9)
C20 N19 C28 C29 -111.4(9)
C21 N17 C16 C11 114.1(8)
C21 N17 C18 Rh1 -175.9(5)
C21 N17 C18 N19 0.6(9)
C22 N23 C24 Rh1 2.9(10)
C22 N23 C24 N25 -178.8(7)
C22 N23 C27 C26 179.2(8)
C24 N23 C22 C15 -61.6(10)
C24 N23 C27 C26 -0.8(11)
C24 N25 C26 C27 0.6(11)
C24 N25 C39 C38 -84.3(10)
C24 N25 C39 C38A -136.7(18)
C26 N25 C24 Rh1 176.7(7)
C26 N25 C24 N23 -1.0(9)
C26 N25 C39 C38 92.6(10)
C26 N25 C39 C38A 40(2)
C27 N23 C22 C15 118.5(9)
C27 N23 C24 Rh1 -177.1(6)
C27 N23 C24 N25 1.1(9)
C28 N19 C18 Rh1 -1.5(13)
C28 N19 C18 N17 -177.1(7)
C28 N19 C20 C21 176.4(8)
C28 C29 C30 C31 160.4(9)
C29 C30 C31 C32 -69.4(14)
C30 C31 C32 C33 -64.5(14)
C31 C32 C33 C34 -175.2(12)
C31 C32 C33 C34A 176(3)
C32 C33 C34 C35 -169.6(12)
C32 C33 C34A C35A 163(6)
C33 C34 C35 C36 171.3(13)
C33 C34A C35A C36A 116(7)
C34 C33 C34A C35A 128(18)
C34 C35 C36 C37 -57(2)
C34A C33 C34 C35 -21(11)
C34A C35A C36A C37A 101(5)
C35 C36 C37 C38 -54.7(19)
C35A C36A C37A C38A -179(4)
C36 C37 C38 C39 174.5(12)
C36A C37A C38A C39 80(5)
C37 C38 C39 N25 -58.9(13)
C37 C38 C39 C38A 67(2)
C37A C38A C39 N25 40(3)
C37A C38A C39 C38 -39.8(16)
C39 N25 C24 Rh1 -6.0(13)
C39 N25 C24 N23 176.2(8)
C39 N25 C26 C27 -176.7(8)
C201 C202 C203 C204 0.2(11)
C201 C202 C203 C207 -177.2(6)
C202 C201 C206 C205 0.3(9)
C202 C201 B200 C209 75.6(8)
C202 C201 B200 C217 -43.3(9)
C202 C201 B200 C225 -158.7(6)
C202 C203 C204 C205 -0.7(10)
C202 C203 C207 F1 -125.7(11)
C202 C203 C207 F1A -145.2(12)
C202 C203 C207 F2 -3.6(13)
C202 C203 C207 F2A -27.2(13)
C202 C203 C207 F3 116.2(11)
C202 C203 C207 F3A 93.0(13)
C203 C204 C205 C206 1.0(10)
C203 C204 C205 C208 179.8(6)
C204 C203 C207 F1 56.8(12)
C204 C203 C207 F1A 37.3(13)
C204 C203 C207 F2 178.9(12)
C204 C203 C207 F2A 155.3(13)
C204 C203 C207 F3 -61.3(12)
C204 C203 C207 F3A -84.5(14)
C204 C205 C206 C201 -0.8(10)
C204 C205 C208 F4 -51.9(10)
C204 C205 C208 F5 72.5(10)
C204 C205 C208 F6 -165.5(7)
C206 C201 C202 C203 0.0(10)
C206 C201 B200 C209 -96.4(7)
C206 C201 B200 C217 144.7(6)
C206 C201 B200 C225 29.3(9)
C206 C205 C208 F4 126.9(8)
C206 C205 C208 F5 -108.7(9)
C206 C205 C208 F6 13.4(10)
C207 C203 C204 C205 176.8(6)
C208 C205 C206 C201 -179.6(6)
C209 C210 C211 C212 2.8(13)
C209 C210 C211 C215 -179.1(9)
C210 C209 C214 C213 -2.0(11)
C210 C209 B200 C201 -79.3(8)
C210 C209 B200 C217 41.1(9)
C210 C209 B200 C225 156.0(7)
C210 C211 C212 C213 -2.0(13)
C210 C211 C215 F7 157.2(9)
C210 C211 C215 F8 -85.7(12)
C210 C211 C215 F9 31.5(15)
C211 C212 C213 C214 -0.7(13)
C211 C212 C213 C216 180.0(7)
C212 C211 C215 F7 -24.7(15)
C212 C211 C215 F8 92.4(12)
C212 C211 C215 F9 -150.5(10)
C212 C213 C214 C209 2.8(12)
C212 C213 C216 F10 -18.7(10)
C212 C213 C216 F10A 40.0(14)
C212 C213 C216 F11 110.0(9)
C212 C213 C216 F11A 156.2(15)
C212 C213 C216 F12 -135.2(8)
C212 C213 C216 F12A -77.7(15)
C214 C209 C210 C211 -0.8(12)
C214 C209 B200 C201 95.7(8)
C214 C209 B200 C217 -143.9(7)
C214 C209 B200 C225 -29.0(10)
C214 C213 C216 F10 162.0(8)
C214 C213 C216 F10A -139.3(14)
C214 C213 C216 F11 -69.3(9)
C214 C213 C216 F11A -23.1(15)
C214 C213 C216 F12 45.5(9)
C214 C213 C216 F12A 103.0(15)
C215 C211 C212 C213 179.9(9)
C216 C213 C214 C209 -177.9(7)
C217 C218 C219 C220 2.1(11)
C217 C218 C219 C223 180.0(6)
C218 C217 C222 C221 0.1(11)
C218 C217 B200 C201 -32.3(10)
C218 C217 B200 C209 -148.1(7)
C218 C217 B200 C225 89.4(8)
C218 C219 C220 C221 -0.9(11)
C218 C219 C223 F13 154.0(9)
C218 C219 C223 F13A -167.2(14)
C218 C219 C223 F14 40.0(10)
C218 C219 C223 F14A 66.4(15)
C218 C219 C223 F15 -82.1(11)
C218 C219 C223 F15A -52.0(13)
C219 C220 C221 C222 -0.6(11)
C219 C220 C221 C224 -179.2(7)
C220 C219 C223 F13 -28.1(10)
C220 C219 C223 F13A 10.7(14)
C220 C219 C223 F14 -142.1(8)
C220 C219 C223 F14A -115.7(13)
C220 C219 C223 F15 95.8(10)
C220 C219 C223 F15A 125.9(12)
C220 C221 C222 C217 1.0(12)
C220 C221 C224 F16 -9.6(13)
C220 C221 C224 F17 111.9(9)
C220 C221 C224 F18 -129.9(8)
C222 C217 C218 C219 -1.6(11)
C222 C217 B200 C201 150.5(7)
C222 C217 B200 C209 34.7(9)
C222 C217 B200 C225 -87.8(8)
C222 C221 C224 F16 171.7(8)
C222 C221 C224 F17 -66.7(11)
C222 C221 C224 F18 51.5(11)
C223 C219 C220 C221 -178.8(6)
C224 C221 C222 C217 179.6(8)
C225 C226 C227 C228 1.1(11)
C225 C226 C227 C231 179.1(7)
C226 C225 C230 C229 -2.8(10)
C226 C225 B200 C201 41.1(9)
C226 C225 B200 C209 161.1(6)
C226 C225 B200 C217 -79.9(8)
C226 C227 C228 C229 -2.0(11)
C226 C227 C231 F19 -99.8(8)
C226 C227 C231 F20 21.0(11)
C226 C227 C231 F21 141.7(7)
C227 C228 C229 C230 0.5(11)
C227 C228 C229 C232 170.7(7)
C227 C228 C229 C332 -174.4(6)
C228 C227 C231 F19 78.3(9)
C228 C227 C231 F20 -161.0(7)
C228 C227 C231 F21 -40.3(10)
C228 C229 C230 C225 2.0(12)
C228 C229 C232 F22 -19.4(10)
C228 C229 C232 F23 100.3(9)
C228 C229 C232 F24 -140.0(8)
C228 C229 C332 F22A 30.1(10)
C228 C229 C332 F23A 150.3(8)
C228 C229 C332 F24A -90.1(9)
C230 C225 C226 C227 1.3(10)
C230 C225 B200 C201 -146.2(7)
C230 C225 B200 C209 -26.2(10)
C230 C225 B200 C217 92.8(8)
C230 C229 C232 F22 151.4(8)
C230 C229 C232 F23 -88.9(9)
C230 C229 C232 F24 30.8(10)
C230 C229 C332 F22A -144.7(8)
C230 C229 C332 F23A -24.5(10)
C230 C229 C332 F24A 95.1(9)
C231 C227 C228 C229 179.9(7)
C232 C229 C230 C225 -168.8(7)
C232 C229 C332 F22A 157(2)
C232 C229 C332 F23A -83(2)
C232 C229 C332 F24A 36.7(18)
C332 C229 C230 C225 176.4(7)
C332 C229 C232 F22 -80(2)
C332 C229 C232 F23 40.0(18)
C332 C229 C232 F24 160(2)
B200 C201 C202 C203 -172.6(6)
B200 C201 C206 C205 172.6(6)
B200 C209 C210 C211 174.6(7)
B200 C209 C214 C213 -177.2(7)
B200 C217 C218 C219 -179.0(7)
B200 C217 C222 C221 177.4(7)
B200 C225 C226 C227 174.6(6)
B200 C225 C230 C229 -176.0(6)
